data_4339087
loop_
_publ_author_name
'Li, Pei-zhou'
'Lu, Xiao-ming'
'Liu, Bo'
'Wang, Shuo'
'Wang, Xiao-jun'

_publ_section_title
;
 Self-Assembly of Two Chiral Supramolecules with Three-Dimensional Porous
 Host Frameworks: (Delta){[Fe(II)(phen)(3)][Fe(III)Na(C(2)O(4))(3)]}(n)()
 and Its Enantiomer.
;
_journal_issue 15
_journal_name_full 'Inorganic chemistry'
_journal_page_first 5823
_journal_page_last 5825
_journal_paper_doi 10.1021/ic070214i
_journal_volume 46
_journal_year 2007
_chemical_formula_sum 'C42 H24 Fe2 N6 Na O12'
_chemical_formula_weight 939.36
_chemical_name_systematic
;

 ?

;
_space_group_IT_number 198
_symmetry_cell_setting cubic
_symmetry_space_group_name_Hall 'P 2ac 2ab 3'
_symmetry_space_group_name_H-M 'P 21 3'
_atom_sites_solution_hydrogens geom
_atom_sites_solution_primary direct
_atom_sites_solution_secondary difmap
_audit_creation_method SHELXL-97
_cell_angle_alpha 90.00
_cell_angle_beta 90.00
_cell_angle_gamma 90.00
_cell_formula_units_Z 4
_cell_length_a 16.115(2)
_cell_length_b 16.115(2)
_cell_length_c 16.115(2)
_cell_measurement_reflns_used 559
_cell_measurement_temperature 273(2)
_cell_measurement_theta_max 20.10
_cell_measurement_theta_min 2.53
_cell_volume 4185.0(9)
_computing_cell_refinement 'Bruker SMART'
_computing_data_collection 'Bruker SMART'
_computing_data_reduction 'Bruker SAINT'
_computing_molecular_graphics 'Bruker SHELXTL'
_computing_publication_material 'Bruker SHELXTL'
_computing_structure_refinement 'SHELXL-97 (Sheldrick, 1997)'
_computing_structure_solution 'SHELXS-97 (Sheldrick, 1990)'
_diffrn_ambient_temperature 273(2)
_diffrn_measured_fraction_theta_full 0.998
_diffrn_measured_fraction_theta_max 0.998
_diffrn_measurement_device_type 'CCD area detector'
_diffrn_measurement_method 'phi and omega scans'
_diffrn_radiation_monochromator graphite
_diffrn_radiation_source 'fine-focus sealed tube'
_diffrn_radiation_type MoK\a
_diffrn_radiation_wavelength 0.71073
_diffrn_reflns_av_R_equivalents 0.0482
_diffrn_reflns_av_sigmaI/netI 0.1257
_diffrn_reflns_limit_h_max 21
_diffrn_reflns_limit_h_min 1
_diffrn_reflns_limit_k_max 16
_diffrn_reflns_limit_k_min -8
_diffrn_reflns_limit_l_max 20
_diffrn_reflns_limit_l_min -5
_diffrn_reflns_number 4883
_diffrn_reflns_theta_full 28.29
_diffrn_reflns_theta_max 28.29
_diffrn_reflns_theta_min 2.53
_exptl_absorpt_coefficient_mu 0.774
_exptl_absorpt_correction_T_max 0.781
_exptl_absorpt_correction_T_min 0.730
_exptl_absorpt_correction_type none
_exptl_crystal_colour red
_exptl_crystal_density_diffrn 1.491
_exptl_crystal_density_meas 0
_exptl_crystal_density_method 'not measured'
_exptl_crystal_description BLOCK
_exptl_crystal_F_000 1908
_exptl_crystal_size_max 0.42
_exptl_crystal_size_mid 0.36
_exptl_crystal_size_min 0.32
_refine_diff_density_max 1.112
_refine_diff_density_min -0.409
_refine_diff_density_rms 0.140
_refine_ls_abs_structure_details 'Flack H D (1983), Acta Cryst. A39, 876-881'
_refine_ls_abs_structure_Flack 0.02(4)
_refine_ls_extinction_method none
_refine_ls_goodness_of_fit_ref 1.011
_refine_ls_hydrogen_treatment constr
_refine_ls_matrix_type full
_refine_ls_number_parameters 190
_refine_ls_number_reflns 3105
_refine_ls_number_restraints 0
_refine_ls_restrained_S_all 1.011
_refine_ls_R_factor_all 0.1203
_refine_ls_R_factor_gt 0.0699
_refine_ls_shift/su_max 0.001
_refine_ls_shift/su_mean 0.000
_refine_ls_structure_factor_coef Fsqd
_refine_ls_weighting_details 'calc w=1/[\s^2^(Fo^2^)+(0.1044P)^2^+0.0000P] where P=(Fo^2^+2Fc^2^)/3'
_refine_ls_weighting_scheme calc
_refine_ls_wR_factor_gt 0.1813
_refine_ls_wR_factor_ref 0.2143
_reflns_number_gt 1889
_reflns_number_total 3105
_reflns_threshold_expression >2sigma(I)
_cod_data_source_file ic070214isi20070204_042149.cif
_cod_data_source_block 061108b_0m
_cod_depositor_comments
;
The following automatic conversions were performed:

'_symmetry_cell_setting' value 'Cubic' changed to 'cubic' according
to
/usr/data/users/saulius/automatic-downloads/retrospective/ACS/lib/dictionaries/cif_core.dic
dictionary named 'cif_core.dic' version 2.4.2 from 2011-04-26.

Automatic conversion script
Id: cif_fix_values 2281 2013-09-26 08:29:07Z andrius 

2021-12-16
Z value fixed to be consistent with given formula
                 miguel
;
_cod_original_formula_units_Z 2
_cod_original_cell_volume 4185.3(10)
_cod_original_sg_symbol_H-M P2(1)3
_cod_database_code 4339087

loop_
_symmetry_equiv_pos_as_xyz
'x, y, z'
'-x+1/2, -y, z+1/2'
'-x, y+1/2, -z+1/2'
'x+1/2, -y+1/2, -z'
'z, x, y'
'z+1/2, -x+1/2, -y'
'-z+1/2, -x, y+1/2'
'-z, x+1/2, -y+1/2'
'y, z, x'
'-y, z+1/2, -x+1/2'
'y+1/2, -z+1/2, -x'
'-y+1/2, -z, x+1/2'

loop_
_atom_site_label
_atom_site_type_symbol
_atom_site_fract_x
_atom_site_fract_y
_atom_site_fract_z
_atom_site_U_iso_or_equiv
_atom_site_adp_type
_atom_site_occupancy
_atom_site_symmetry_multiplicity
_atom_site_calc_flag
_atom_site_refinement_flags
Fe2 Fe 0.62957(5) 0.87043(5) 0.12957(5) 0.0324(4) Uani 1 3 d S
Fe1 Fe 0.91151(6) 0.41151(6) 0.08849(6) 0.0513(5) Uani 1 3 d S
N1 N 0.6222(3) 0.8685(3) 0.2523(3) 0.0352(10) Uani 1 1 d .
N2 N 0.5070(3) 0.8717(3) 0.1360(3) 0.0365(10) Uani 1 1 d .
C14 C 0.5418(3) 0.8678(4) 0.2798(3) 0.0371(12) Uani 1 1 d .
C13 C 0.4792(3) 0.8707(4) 0.2175(3) 0.0379(12) Uani 1 1 d .
C12 C 0.4508(4) 0.8773(4) 0.0773(4) 0.0470(15) Uani 1 1 d .
H12 H 0.4685 0.8778 0.0223 0.056 Uiso 1 1 calc R
C6 C 0.5198(4) 0.8624(4) 0.3628(4) 0.0458(15) Uani 1 1 d .
C8 C 0.3754(4) 0.8700(4) 0.3252(5) 0.0594(19) Uani 1 1 d .
H8 H 0.3199 0.8721 0.3409 0.071 Uiso 1 1 calc R
C7 C 0.4348(5) 0.8636(4) 0.3840(4) 0.0567(18) Uani 1 1 d .
H7 H 0.4194 0.8598 0.4395 0.068 Uiso 1 1 calc R
C9 C 0.3963(4) 0.8737(4) 0.2404(4) 0.0500(16) Uani 1 1 d .
C11 C 0.3659(5) 0.8825(5) 0.0932(5) 0.064(2) Uani 1 1 d .
H11 H 0.3282 0.8864 0.0498 0.077 Uiso 1 1 calc R
C4 C 0.6630(5) 0.8569(6) 0.3944(5) 0.068(2) Uani 1 1 d .
H4 H 0.7060 0.8517 0.4325 0.082 Uiso 1 1 calc R
C5 C 0.5842(5) 0.8568(5) 0.4202(4) 0.065(2) Uani 1 1 d .
H5 H 0.5723 0.8530 0.4765 0.077 Uiso 1 1 calc R
C3 C 0.6806(4) 0.8649(4) 0.3088(4) 0.0493(16) Uani 1 1 d .
H3 H 0.7358 0.8677 0.2919 0.059 Uiso 1 1 calc R
C10 C 0.3389(4) 0.8819(5) 0.1743(5) 0.0619(19) Uani 1 1 d .
H10 H 0.2825 0.8869 0.1858 0.074 Uiso 1 1 calc R
O2 O 0.9040(3) 0.5353(3) 0.0896(3) 0.0656(15) Uani 1 1 d .
O4 O 0.8635(4) 0.6406(3) 0.1729(4) 0.0813(18) Uani 1 1 d .
O1 O 0.8882(3) 0.4300(3) 0.2092(3) 0.0641(14) Uani 1 1 d .
C2 C 0.8811(5) 0.5692(5) 0.1579(5) 0.064(2) Uani 1 1 d .
C1 C 0.8748(5) 0.5043(4) 0.2314(4) 0.0601(19) Uani 1 1 d .
O3 O 0.8595(5) 0.5275(4) 0.3017(4) 0.106(2) Uani 1 1 d .
Na1 Na 0.83303(19) 0.66697(19) 0.33303(19) 0.0670(14) Uani 1 3 d S

loop_
_atom_site_aniso_label
_atom_site_aniso_U_11
_atom_site_aniso_U_22
_atom_site_aniso_U_33
_atom_site_aniso_U_23
_atom_site_aniso_U_13
_atom_site_aniso_U_12
Fe2 0.0324(4) 0.0324(4) 0.0324(4) 0.0009(4) -0.0009(4) 0.0009(4)
Fe1 0.0513(5) 0.0513(5) 0.0513(5) 0.0079(4) 0.0079(4) -0.0079(4)
N1 0.035(2) 0.040(2) 0.030(2) -0.003(2) -0.0056(19) -0.002(3)
N2 0.034(2) 0.038(2) 0.037(2) 0.006(2) -0.004(2) 0.001(2)
C14 0.043(3) 0.032(3) 0.035(3) -0.005(3) 0.005(2) 0.004(3)
C13 0.036(3) 0.030(3) 0.048(3) 0.000(3) 0.005(3) 0.002(3)
C12 0.043(3) 0.056(4) 0.042(3) 0.007(3) -0.010(3) -0.002(3)
C6 0.055(4) 0.041(3) 0.041(3) -0.002(3) 0.007(3) 0.002(3)
C8 0.045(4) 0.056(4) 0.077(5) -0.006(4) 0.032(4) -0.004(4)
C7 0.067(4) 0.055(4) 0.049(4) -0.011(3) 0.019(4) -0.002(4)
C9 0.035(3) 0.044(3) 0.071(4) -0.006(3) 0.009(3) -0.003(3)
C11 0.045(4) 0.090(6) 0.057(4) 0.014(4) -0.017(4) 0.003(4)
C4 0.072(5) 0.091(6) 0.043(4) -0.007(4) -0.013(4) 0.010(5)
C5 0.091(6) 0.067(5) 0.035(3) 0.000(3) 0.006(4) 0.009(5)
C3 0.045(4) 0.067(4) 0.036(3) -0.002(3) -0.010(3) 0.008(3)
C10 0.037(3) 0.061(5) 0.088(6) -0.004(4) 0.006(4) -0.001(3)
O2 0.088(4) 0.062(3) 0.047(3) 0.020(3) 0.003(3) 0.002(3)
O4 0.113(5) 0.039(3) 0.092(4) 0.015(3) 0.000(4) 0.017(3)
O1 0.099(4) 0.047(3) 0.047(3) 0.014(2) 0.006(3) -0.005(3)
C2 0.074(5) 0.051(4) 0.066(5) 0.022(4) -0.009(4) -0.004(4)
C1 0.082(5) 0.051(4) 0.047(4) 0.011(3) 0.000(4) -0.008(4)
O3 0.200(8) 0.064(4) 0.053(3) 0.005(3) 0.022(4) 0.001(4)
Na1 0.0670(14) 0.0670(14) 0.0670(14) 0.0038(14) -0.0038(14) 0.0038(14)

loop_
_atom_type_symbol
_atom_type_description
_atom_type_scat_dispersion_real
_atom_type_scat_dispersion_imag
_atom_type_scat_source
C C 0.0033 0.0016 'International Tables Vol C Tables 4.2.6.8 and 6.1.1.4'
H H 0.0000 0.0000 'International Tables Vol C Tables 4.2.6.8 and 6.1.1.4'
N N 0.0061 0.0033 'International Tables Vol C Tables 4.2.6.8 and 6.1.1.4'
O O 0.0106 0.0060 'International Tables Vol C Tables 4.2.6.8 and 6.1.1.4'
Na Na 0.0362 0.0249 'International Tables Vol C Tables 4.2.6.8 and 6.1.1.4'
Fe Fe 0.3463 0.8444 'International Tables Vol C Tables 4.2.6.8 and 6.1.1.4'

loop_
_geom_angle_atom_site_label_1
_geom_angle_atom_site_label_2
_geom_angle_atom_site_label_3
_geom_angle
_geom_angle_site_symmetry_1
_geom_angle_site_symmetry_3
N2 Fe2 N2 92.41(18) 12_664 6_566
N2 Fe2 N2 92.40(18) 12_664 .
N2 Fe2 N2 92.40(18) 6_566 .
N2 Fe2 N1 174.41(18) 12_664 .
N2 Fe2 N1 91.68(18) 6_566 .
N2 Fe2 N1 83.61(18) . .
N2 Fe2 N1 91.69(19) 12_664 6_566
N2 Fe2 N1 83.61(18) 6_566 6_566
N2 Fe2 N1 174.41(18) . 6_566
N1 Fe2 N1 92.56(19) . 6_566
N2 Fe2 N1 83.61(18) 12_664 12_664
N2 Fe2 N1 174.41(18) 6_566 12_664
N2 Fe2 N1 91.68(19) . 12_664
N1 Fe2 N1 92.56(19) . 12_664
N1 Fe2 N1 92.56(19) 6_566 12_664
O2 Fe1 O2 93.9(2) 11_556 .
O2 Fe1 O2 93.9(2) 11_556 8_645
O2 Fe1 O2 93.9(2) . 8_645
O2 Fe1 O1 80.3(2) 11_556 11_556
O2 Fe1 O1 167.5(2) . 11_556
O2 Fe1 O1 97.5(2) 8_645 11_556
O2 Fe1 O1 97.5(2) 11_556 .
O2 Fe1 O1 80.3(2) . .
O2 Fe1 O1 167.5(2) 8_645 .
O1 Fe1 O1 89.4(2) 11_556 .
O2 Fe1 O1 167.5(2) 11_556 8_645
O2 Fe1 O1 97.5(2) . 8_645
O2 Fe1 O1 80.3(2) 8_645 8_645
O1 Fe1 O1 89.4(2) 11_556 8_645
O1 Fe1 O1 89.4(2) . 8_645
C3 N1 C14 117.0(5) . .
C3 N1 Fe2 130.6(4) . .
C14 N1 Fe2 112.3(3) . .
C12 N2 C13 117.4(5) . .
C12 N2 Fe2 130.7(4) . .
C13 N2 Fe2 111.8(4) . .
N1 C14 C6 123.7(6) . .
N1 C14 C13 116.2(5) . .
C6 C14 C13 120.1(5) . .
C9 C13 N2 124.2(6) . .
C9 C13 C14 119.8(5) . .
N2 C13 C14 116.0(5) . .
N2 C12 C11 123.2(6) . .
N2 C12 H12 118.4 . .
C11 C12 H12 118.4 . .
C5 C6 C14 117.0(6) . .
C5 C6 C7 124.3(7) . .
C14 C6 C7 118.7(6) . .
C7 C8 C9 121.0(6) . .
C7 C8 H8 119.5 . .
C9 C8 H8 119.5 . .
C8 C7 C6 121.3(6) . .
C8 C7 H7 119.4 . .
C6 C7 H7 119.4 . .
C13 C9 C8 119.1(6) . .
C13 C9 C10 115.7(6) . .
C8 C9 C10 125.2(6) . .
C10 C11 C12 119.0(6) . .
C10 C11 H11 120.5 . .
C12 C11 H11 120.5 . .
C5 C4 C3 119.6(7) . .
C5 C4 H4 120.2 . .
C3 C4 H4 120.2 . .
C4 C5 C6 120.1(6) . .
C4 C5 H5 119.9 . .
C6 C5 H5 119.9 . .
N1 C3 C4 122.5(6) . .
N1 C3 H3 118.7 . .
C4 C3 H3 118.7 . .
C11 C10 C9 120.4(6) . .
C11 C10 H10 119.8 . .
C9 C10 H10 119.8 . .
C2 O2 Fe1 116.7(4) . .
C2 O4 Na1 112.9(5) . .
C1 O1 Fe1 116.5(4) . .
O4 C2 O2 130.1(7) . .
O4 C2 C1 117.7(7) . .
O2 C2 C1 112.2(6) . .
O3 C1 O1 125.9(6) . .
O3 C1 C2 120.3(7) . .
O1 C1 C2 113.8(6) . .
C1 O3 Na1 122.2(5) . .
O3 Na1 O3 94.1(3) 12_664 6_566
O3 Na1 O3 94.1(3) 12_664 .
O3 Na1 O3 94.1(3) 6_566 .
O3 Na1 O4 66.67(17) 12_664 12_664
O3 Na1 O4 91.9(2) 6_566 12_664
O3 Na1 O4 160.2(3) . 12_664
O3 Na1 O4 160.2(3) 12_664 6_566
O3 Na1 O4 66.67(17) 6_566 6_566
O3 Na1 O4 91.9(2) . 6_566
O4 Na1 O4 107.73(17) 12_664 6_566
O3 Na1 O4 91.9(2) 12_664 .
O3 Na1 O4 160.2(3) 6_566 .
O3 Na1 O4 66.67(17) . .
O4 Na1 O4 107.73(17) 12_664 .
O4 Na1 O4 107.73(17) 6_566 .

loop_
_geom_bond_atom_site_label_1
_geom_bond_atom_site_label_2
_geom_bond_distance
_geom_bond_site_symmetry_2
Fe2 N2 1.977(5) 12_664
Fe2 N2 1.977(5) 6_566
Fe2 N2 1.977(5) .
Fe2 N1 1.981(4) .
Fe2 N1 1.981(4) 6_566
Fe2 N1 1.981(4) 12_664
Fe1 O2 1.999(5) 11_556
Fe1 O2 1.999(5) .
Fe1 O2 1.999(5) 8_645
Fe1 O1 2.004(5) 11_556
Fe1 O1 2.004(5) .
Fe1 O1 2.004(5) 8_645
N1 C3 1.311(7) .
N1 C14 1.371(7) .
N2 C12 1.313(7) .
N2 C13 1.389(7) .
C14 C6 1.387(8) .
C14 C13 1.423(8) .
C13 C9 1.387(8) .
C12 C11 1.395(9) .
C12 H12 0.9300 .
C6 C5 1.393(10) .
C6 C7 1.411(9) .
C8 C7 1.351(10) .
C8 C9 1.408(10) .
C8 H8 0.9300 .
C7 H7 0.9300 .
C9 C10 1.417(10) .
C11 C10 1.378(11) .
C11 H11 0.9300 .
C4 C5 1.337(11) .
C4 C3 1.414(10) .
C4 H4 0.9300 .
C5 H5 0.9300 .
C3 H3 0.9300 .
C10 H10 0.9300 .
O2 C2 1.284(9) .
O4 C2 1.209(9) .
O4 Na1 2.660(6) .
O1 C1 1.268(8) .
C2 C1 1.583(9) .
C1 O3 1.219(9) .
O3 Na1 2.342(6) .
Na1 O3 2.342(6) 12_664
Na1 O3 2.342(6) 6_566
Na1 O4 2.660(6) 12_664
Na1 O4 2.660(6) 6_566

loop_
_geom_torsion_atom_site_label_1
_geom_torsion_atom_site_label_2
_geom_torsion_atom_site_label_3
_geom_torsion_atom_site_label_4
_geom_torsion
_geom_torsion_site_symmetry_1
_geom_torsion_site_symmetry_4
N2 Fe2 N1 C3 133.4(18) 12_664 .
N2 Fe2 N1 C3 -89.6(6) 6_566 .
N2 Fe2 N1 C3 178.1(6) . .
N1 Fe2 N1 C3 -6.0(6) 6_566 .
N1 Fe2 N1 C3 86.7(5) 12_664 .
N2 Fe2 N1 C14 -44(2) 12_664 .
N2 Fe2 N1 C14 93.1(4) 6_566 .
N2 Fe2 N1 C14 0.8(4) . .
N1 Fe2 N1 C14 176.7(4) 6_566 .
N1 Fe2 N1 C14 -90.6(5) 12_664 .
N2 Fe2 N2 C12 -7.6(6) 12_664 .
N2 Fe2 N2 C12 84.9(5) 6_566 .
N1 Fe2 N2 C12 176.3(6) . .
N1 Fe2 N2 C12 129.4(18) 6_566 .
N1 Fe2 N2 C12 -91.3(6) 12_664 .
N2 Fe2 N2 C13 176.0(4) 12_664 .
N2 Fe2 N2 C13 -91.5(5) 6_566 .
N1 Fe2 N2 C13 0.0(4) . .
N1 Fe2 N2 C13 -47(2) 6_566 .
N1 Fe2 N2 C13 92.4(4) 12_664 .
C3 N1 C14 C6 -0.9(9) . .
Fe2 N1 C14 C6 176.8(5) . .
C3 N1 C14 C13 -179.2(6) . .
Fe2 N1 C14 C13 -1.5(6) . .
C12 N2 C13 C9 1.1(9) . .
Fe2 N2 C13 C9 178.0(5) . .
C12 N2 C13 C14 -177.7(5) . .
Fe2 N2 C13 C14 -0.8(6) . .
N1 C14 C13 C9 -177.3(5) . .
C6 C14 C13 C9 4.4(9) . .
N1 C14 C13 N2 1.5(8) . .
C6 C14 C13 N2 -176.8(5) . .
C13 N2 C12 C11 0.3(9) . .
Fe2 N2 C12 C11 -175.8(5) . .
N1 C14 C6 C5 -0.5(10) . .
C13 C14 C6 C5 177.7(6) . .
N1 C14 C6 C7 179.0(6) . .
C13 C14 C6 C7 -2.8(9) . .
C9 C8 C7 C6 1.6(11) . .
C5 C6 C7 C8 179.3(7) . .
C14 C6 C7 C8 -0.2(10) . .
N2 C13 C9 C8 178.3(6) . .
C14 C13 C9 C8 -2.9(10) . .
N2 C13 C9 C10 -2.7(10) . .
C14 C13 C9 C10 176.0(6) . .
C7 C8 C9 C13 0.0(11) . .
C7 C8 C9 C10 -178.9(7) . .
N2 C12 C11 C10 0.0(11) . .
C3 C4 C5 C6 1.7(13) . .
C14 C6 C5 C4 0.1(11) . .
C7 C6 C5 C4 -179.4(8) . .
C14 N1 C3 C4 2.8(10) . .
Fe2 N1 C3 C4 -174.4(6) . .
C5 C4 C3 N1 -3.3(13) . .
C12 C11 C10 C9 -1.8(12) . .
C13 C9 C10 C11 3.0(11) . .
C8 C9 C10 C11 -178.2(7) . .
O2 Fe1 O2 C2 -103.4(7) 11_556 .
O2 Fe1 O2 C2 162.3(6) 8_645 .
O1 Fe1 O2 C2 -41.4(13) 11_556 .
O1 Fe1 O2 C2 -6.5(6) . .
O1 Fe1 O2 C2 81.6(6) 8_645 .
O2 Fe1 O1 C1 96.7(6) 11_556 .
O2 Fe1 O1 C1 3.9(6) . .
O2 Fe1 O1 C1 -59.4(12) 8_645 .
O1 Fe1 O1 C1 176.8(6) 11_556 .
O1 Fe1 O1 C1 -93.8(7) 8_645 .
Na1 O4 C2 O2 -175.5(7) . .
Na1 O4 C2 C1 5.7(10) . .
Fe1 O2 C2 O4 -171.5(8) . .
Fe1 O2 C2 C1 7.4(9) . .
Fe1 O1 C1 O3 179.9(8) . .
Fe1 O1 C1 C2 -1.2(9) . .
O4 C2 C1 O3 -6.1(13) . .
O2 C2 C1 O3 174.9(8) . .
O4 C2 C1 O1 174.9(8) . .
O2 C2 C1 O1 -4.1(11) . .
O1 C1 O3 Na1 -178.5(7) . .
C2 C1 O3 Na1 2.6(12) . .
C1 O3 Na1 O3 -90.2(10) . 12_664
C1 O3 Na1 O3 175.4(8) . 6_566
C1 O3 Na1 O4 -77.2(12) . 12_664
C1 O3 Na1 O4 108.6(8) . 6_566
C1 O3 Na1 O4 0.1(7) . .
C2 O4 Na1 O3 90.2(6) . 12_664
C2 O4 Na1 O3 -17.6(12) . 6_566
C2 O4 Na1 O3 -3.5(6) . .
C2 O4 Na1 O4 156.3(6) . 12_664
C2 O4 Na1 O4 -87.8(8) . 6_566
